data_7058725
loop_
_publ_author_name
'Lu, Tian'
'Wang, Chenbin'
'Wang, Guilong'
'Wang, Shaoqing'
'Song, Jia'
'Yin, Hongquan'
'Fan, Guijuan'
'Chen, Fu-Xue'

_publ_section_title
;
 1,2,4-Oxadiazole-derived polynitro energetic compounds with sensitivity
 reduced by a methylene bridge
;
_journal_issue 34
_journal_name_full 'New Journal of Chemistry'
_journal_page_first 13330
_journal_paper_doi 10.1039/C9NJ01452G
_journal_volume 43
_journal_year 2019
_chemical_formula_sum 'C7 H12 N10 O11'
_chemical_formula_weight 412.27
_space_group_crystal_system monoclinic
_space_group_IT_number 14
_space_group_name_Hall '-P 2yn'
_space_group_name_H-M_alt 'P 1 21/n 1'
_symmetry_space_group_name_Hall '-P 2yn'
_symmetry_space_group_name_H-M 'P 1 21/n 1'
_atom_sites_solution_hydrogens mixed
_audit_creation_method SHELXL-2014
_audit_update_record
;
2019-05-15 deposited with the CCDC.    2019-08-05 downloaded from the CCDC.
;
_cell_angle_alpha 90
_cell_angle_beta 90.9520(10)
_cell_angle_gamma 90
_cell_formula_units_Z 4
_cell_length_a 14.2662(6)
_cell_length_b 7.0922(3)
_cell_length_c 15.6154(6)
_cell_measurement_reflns_used 7582
_cell_measurement_temperature 296(2)
_cell_measurement_theta_max 28.06
_cell_measurement_theta_min 2.61
_cell_volume 1579.73(11)
_computing_cell_refinement 'Bruker SAINT'
_computing_data_collection 'Bruker APEX2'
_computing_data_reduction 'Bruker SAINT'
_computing_molecular_graphics 'Bruker SHELXTL'
_computing_publication_material 'Bruker SHELXTL'
_computing_structure_refinement 'SHELXL-2014 (Sheldrick 2014)'
_computing_structure_solution 'SHELXS-97 (Sheldrick 2008)'
_diffrn_ambient_temperature 296(2)
_diffrn_measured_fraction_theta_full 1.000
_diffrn_measured_fraction_theta_max 1.000
_diffrn_measurement_device_type 'Bruker APEX-II CCD'
_diffrn_measurement_method '\f and \w scans'
_diffrn_radiation_type MoK\a
_diffrn_radiation_wavelength 0.71073
_diffrn_reflns_av_R_equivalents 0.0300
_diffrn_reflns_av_unetI/netI 0.0193
_diffrn_reflns_Laue_measured_fraction_full 1.000
_diffrn_reflns_Laue_measured_fraction_max 1.000
_diffrn_reflns_limit_h_max 18
_diffrn_reflns_limit_h_min -19
_diffrn_reflns_limit_k_max 9
_diffrn_reflns_limit_k_min -9
_diffrn_reflns_limit_l_max 20
_diffrn_reflns_limit_l_min -20
_diffrn_reflns_number 18880
_diffrn_reflns_point_group_measured_fraction_full 1.000
_diffrn_reflns_point_group_measured_fraction_max 1.000
_diffrn_reflns_theta_full 25.242
_diffrn_reflns_theta_max 28.286
_diffrn_reflns_theta_min 1.918
_exptl_absorpt_coefficient_mu 0.162
_exptl_crystal_colour colourless
_exptl_crystal_density_diffrn 1.733
_exptl_crystal_description block
_exptl_crystal_F_000 848
_exptl_crystal_size_max 0.200
_exptl_crystal_size_mid 0.150
_exptl_crystal_size_min 0.100
_refine_diff_density_max 0.329
_refine_diff_density_min -0.517
_refine_diff_density_rms 0.108
_refine_ls_extinction_method none
_refine_ls_goodness_of_fit_ref 0.914
_refine_ls_hydrogen_treatment mixed
_refine_ls_matrix_type full
_refine_ls_number_parameters 293
_refine_ls_number_reflns 3920
_refine_ls_number_restraints 0
_refine_ls_restrained_S_all 0.914
_refine_ls_R_factor_all 0.0542
_refine_ls_R_factor_gt 0.0462
_refine_ls_shift/su_max 0.028
_refine_ls_shift/su_mean 0.001
_refine_ls_structure_factor_coef Fsqd
_refine_ls_weighting_details 'w=1/[\s^2^(Fo^2^)+(0.0860P)^2^+0.7787P] where P=(Fo^2^+2Fc^2^)/3'
_refine_ls_weighting_scheme calc
_refine_ls_wR_factor_gt 0.1198
_refine_ls_wR_factor_ref 0.1283
_reflns_Friedel_coverage 0.000
_reflns_number_gt 3308
_reflns_number_total 3920
_reflns_threshold_expression 'I > 2\s(I)'
_cod_data_source_file c9nj01452g2.cif
_cod_data_source_block 5-H2O
_cod_depositor_comments 'Adding full bibliography for 7058725--7058726.cif.'
_cod_database_code 7058725
_shelx_space_group_comment
;
The symmetry employed for this shelxl refinement is uniquely defined
by the following loop, which should always be used as a source of
symmetry information in preference to the above space-group names.
They are only intended as comments.
;
_shelxl_version_number 2014-3

loop_
_space_group_symop_operation_xyz
'x, y, z'
'-x+1/2, y+1/2, -z+1/2'
'-x, -y, -z'
'x-1/2, -y-1/2, z-1/2'

loop_
_atom_site_label
_atom_site_type_symbol
_atom_site_fract_x
_atom_site_fract_y
_atom_site_fract_z
_atom_site_U_iso_or_equiv
_atom_site_adp_type
_atom_site_occupancy
_atom_site_site_symmetry_order
_atom_site_calc_flag
_atom_site_refinement_flags_posn
_atom_site_refinement_flags_adp
N4 N 1.32497(8) 0.80727(18) 0.59212(7) 0.0254(3) Uani 1 1 d . .
N1 N 1.12061(9) 1.00926(18) 0.63541(7) 0.0273(3) Uani 1 1 d . .
O3 O 1.37910(8) 0.72083(19) 0.54580(8) 0.0394(3) Uani 1 1 d . .
O1 O 1.18353(9) 0.84638(17) 0.74179(7) 0.0362(3) Uani 1 1 d . .
O5 O 1.10861(8) 0.56469(18) 0.58337(8) 0.0389(3) Uani 1 1 d . .
O10 O 0.57128(8) 0.95787(19) 0.60394(8) 0.0423(3) Uani 1 1 d . .
N5 N 0.86093(8) 1.15568(19) 0.72603(8) 0.0284(3) Uani 1 1 d . .
N8 N 0.64715(9) 1.14612(19) 0.74501(8) 0.0301(3) Uani 1 1 d . .
O9 O 0.70986(9) 0.92559(19) 0.55183(7) 0.0403(3) Uani 1 1 d . .
O8 O 0.56135(9) 1.1347(2) 0.74738(9) 0.0533(4) Uani 1 1 d . .
O2 O 1.34863(8) 0.95136(16) 0.63257(7) 0.0353(3) Uani 1 1 d . .
N7 N 0.65668(9) 0.98976(17) 0.60686(8) 0.0275(3) Uani 1 1 d . .
C2 C 1.09255(9) 1.0768(2) 0.71376(9) 0.0248(3) Uani 1 1 d . .
C5 C 0.93711(10) 1.2168(2) 0.68263(9) 0.0265(3) Uani 1 1 d . .
O4 O 1.24044(9) 0.47585(18) 0.52699(9) 0.0436(3) Uani 1 1 d . .
C3 C 1.17557(10) 0.8722(2) 0.65706(8) 0.0243(3) Uani 1 1 d . .
C7 C 0.69779(9) 1.0944(2) 0.67335(9) 0.0245(3) Uani 1 1 d . .
C6 C 0.79542(9) 1.1457(2) 0.66783(8) 0.0239(3) Uani 1 1 d . .
N2 N 1.12714(11) 0.9865(2) 0.77897(8) 0.0366(3) Uani 1 1 d . .
N3 N 1.19494(9) 0.59219(18) 0.56944(8) 0.0286(3) Uani 1 1 d . .
O7 O 0.69320(9) 1.2071(3) 0.80756(8) 0.0551(4) Uani 1 1 d . .
C4 C 1.23261(9) 0.7511(2) 0.60341(9) 0.0251(3) Uani 1 1 d . .
C1 C 1.03120(10) 1.2454(2) 0.72391(10) 0.0292(3) Uani 1 1 d . .
H1A H 1.0612 1.3541 0.6985 0.035 Uiso 1 1 calc R U
H1B H 1.0235 1.2711 0.7844 0.035 Uiso 1 1 calc R U
O6 O 0.82648(9) 1.1957(3) 0.59094(8) 0.0640(5) Uani 1 1 d . .
N6 N 0.92239(11) 1.2421(4) 0.60199(10) 0.0665(7) Uani 1 1 d . .
N10 N 0.58125(12) 0.2543(2) 0.96015(11) 0.0384(3) Uani 1 1 d . .
O11 O 0.89222(10) -0.0002(2) 0.89544(9) 0.0437(3) Uani 1 1 d . .
N9 N 0.94493(11) 0.2187(2) 0.06101(10) 0.0329(3) Uani 1 1 d . .
H3 H 0.999(2) 0.156(4) 0.0821(17) 0.071(8) Uiso 1 1 d . .
H4 H 0.938(2) 0.327(5) 0.090(2) 0.095(10) Uiso 1 1 d . .
H10 H 0.591(3) 0.139(6) 0.991(2) 0.115(12) Uiso 1 1 d . .
H6 H 0.945(2) 0.248(4) 0.005(2) 0.084(9) Uiso 1 1 d . .
H5 H 0.897(2) 0.157(5) 0.072(2) 0.084(10) Uiso 1 1 d . .
H7 H 0.593(2) 0.354(6) 0.988(2) 0.102(12) Uiso 1 1 d . .
H8 H 0.612(3) 0.252(5) 0.905(2) 0.111(12) Uiso 1 1 d . .
H9 H 0.522(3) 0.242(5) 0.950(2) 0.098(11) Uiso 1 1 d . .
H12 H 0.877(2) 0.043(4) 0.847(2) 0.083(9) Uiso 1 1 d . .
H11 H 0.843(2) -0.019(5) 0.924(2) 0.087(10) Uiso 1 1 d . .

loop_
_atom_site_aniso_label
_atom_site_aniso_U_11
_atom_site_aniso_U_22
_atom_site_aniso_U_33
_atom_site_aniso_U_23
_atom_site_aniso_U_13
_atom_site_aniso_U_12
N4 0.0240(6) 0.0292(6) 0.0229(6) 0.0024(4) 0.0016(4) 0.0019(4)
N1 0.0259(6) 0.0355(7) 0.0206(6) -0.0022(5) 0.0004(4) 0.0066(5)
O3 0.0293(6) 0.0468(7) 0.0426(7) -0.0064(5) 0.0143(5) 0.0019(5)
O1 0.0463(7) 0.0415(6) 0.0209(5) 0.0024(4) 0.0027(4) 0.0150(5)
O5 0.0274(5) 0.0435(7) 0.0460(7) -0.0048(5) 0.0064(5) -0.0085(5)
O10 0.0277(6) 0.0504(7) 0.0485(7) -0.0048(6) -0.0090(5) -0.0079(5)
N5 0.0229(6) 0.0413(7) 0.0209(6) 0.0006(5) -0.0003(4) -0.0025(5)
N8 0.0279(6) 0.0310(6) 0.0317(6) -0.0026(5) 0.0084(5) -0.0053(5)
O9 0.0423(7) 0.0490(7) 0.0294(6) -0.0116(5) -0.0001(5) 0.0051(5)
O8 0.0283(6) 0.0748(10) 0.0572(8) -0.0161(7) 0.0161(6) -0.0087(6)
O2 0.0334(6) 0.0337(6) 0.0386(6) -0.0039(5) -0.0013(5) -0.0064(5)
N7 0.0288(6) 0.0278(6) 0.0256(6) 0.0023(5) -0.0054(5) 0.0011(5)
C2 0.0189(6) 0.0329(7) 0.0226(6) -0.0045(5) 0.0020(5) -0.0015(5)
C5 0.0213(6) 0.0348(7) 0.0236(6) -0.0032(5) 0.0020(5) 0.0020(5)
O4 0.0408(7) 0.0371(6) 0.0534(8) -0.0194(6) 0.0102(6) -0.0006(5)
C3 0.0238(6) 0.0299(7) 0.0191(6) -0.0010(5) 0.0011(5) -0.0005(5)
C7 0.0220(6) 0.0290(7) 0.0225(6) -0.0004(5) 0.0002(5) -0.0010(5)
C6 0.0228(6) 0.0300(7) 0.0189(6) 0.0012(5) 0.0012(5) 0.0016(5)
N2 0.0438(8) 0.0434(8) 0.0229(6) -0.0033(5) 0.0059(5) 0.0107(6)
N3 0.0278(6) 0.0298(6) 0.0283(6) -0.0015(5) 0.0029(5) -0.0006(5)
O7 0.0417(7) 0.0898(11) 0.0341(7) -0.0268(7) 0.0128(5) -0.0179(7)
C4 0.0226(6) 0.0283(7) 0.0245(6) -0.0023(5) 0.0022(5) 0.0019(5)
C1 0.0198(6) 0.0360(8) 0.0320(7) -0.0098(6) 0.0005(5) 0.0016(5)
O6 0.0299(6) 0.1364(16) 0.0256(6) 0.0274(8) -0.0060(5) -0.0260(8)
N6 0.0268(7) 0.142(2) 0.0309(8) 0.0207(10) -0.0024(6) -0.0270(10)
N10 0.0383(8) 0.0419(8) 0.0350(8) 0.0040(7) 0.0075(6) 0.0079(7)
O11 0.0441(7) 0.0543(8) 0.0328(6) 0.0131(6) 0.0030(6) 0.0087(6)
N9 0.0350(7) 0.0327(7) 0.0311(7) 0.0031(6) 0.0037(6) 0.0009(6)

loop_
_atom_type_symbol
_atom_type_description
_atom_type_scat_dispersion_real
_atom_type_scat_dispersion_imag
_atom_type_scat_source
C C 0.0033 0.0016 'International Tables Vol C Tables 4.2.6.8 and 6.1.1.4'
H H 0.0000 0.0000 'International Tables Vol C Tables 4.2.6.8 and 6.1.1.4'
N N 0.0061 0.0033 'International Tables Vol C Tables 4.2.6.8 and 6.1.1.4'
O O 0.0106 0.0060 'International Tables Vol C Tables 4.2.6.8 and 6.1.1.4'

loop_
_geom_angle_atom_site_label_1
_geom_angle_atom_site_label_2
_geom_angle_atom_site_label_3
_geom_angle
O3 N4 O2 122.66(13)
O3 N4 C4 122.48(13)
O2 N4 C4 114.86(12)
C3 N1 C2 102.32(12)
C3 O1 N2 105.73(11)
C6 N5 C5 103.94(12)
O8 N8 O7 120.82(13)
O8 N8 C7 122.56(14)
O7 N8 C7 116.62(12)
O10 N7 O9 121.27(13)
O10 N7 C7 121.63(13)
O9 N7 C7 117.07(12)
N2 C2 N1 114.42(13)
N2 C2 C1 122.00(13)
N1 C2 C1 123.51(13)
N6 C5 N5 114.41(14)
N6 C5 C1 122.34(14)
N5 C5 C1 123.21(13)
N1 C3 O1 113.77(12)
N1 C3 C4 129.49(13)
O1 C3 C4 116.66(12)
N8 C7 N7 121.36(12)
N8 C7 C6 119.75(12)
N7 C7 C6 118.87(12)
N5 C6 O6 111.74(12)
N5 C6 C7 131.13(13)
O6 C6 C7 117.12(12)
C2 N2 O1 103.75(11)
O4 N3 O5 120.29(13)
O4 N3 C4 123.54(13)
O5 N3 C4 116.17(12)
N3 C4 N4 124.05(12)
N3 C4 C3 119.61(12)
N4 C4 C3 116.33(12)
C2 C1 C5 111.73(12)
C6 O6 N6 106.68(12)
C5 N6 O6 103.23(13)

loop_
_geom_bond_atom_site_label_1
_geom_bond_atom_site_label_2
_geom_bond_distance
N4 O3 1.2305(16)
N4 O2 1.2450(17)
N4 C4 1.3905(18)
N1 C3 1.2905(19)
N1 C2 1.3796(17)
O1 C3 1.3387(17)
O1 N2 1.4098(17)
O5 N3 1.2693(16)
O10 N7 1.2393(17)
N5 C6 1.2947(18)
N5 C5 1.3613(18)
N8 O8 1.2279(18)
N8 O7 1.2456(18)
N8 C7 1.3910(18)
O9 N7 1.2421(17)
N7 C7 1.3975(18)
C2 N2 1.294(2)
C2 C1 1.492(2)
C5 N6 1.286(2)
C5 C1 1.4932(19)
O4 N3 1.2473(17)
C3 C4 1.4573(19)
C7 C6 1.4435(19)
C6 O6 1.3346(17)
N3 C4 1.3532(19)
O6 N6 1.4150(19)
